data_4120214
loop_
_publ_author_name
'Zhaojin Wang'
'Hongde Ye'
'Yuguang Li'
'Yizhi Li'
'Hong Yan'

_publ_section_title
;
 Unprecedented Boron-Functionalized Carborane Derivatives by Facile and
 Selective Cobalt-Induced B-H Activation
;
_journal_name_full 'Journal of the American Chemical Society'
_journal_page_first 11289
_journal_page_last 11298
_journal_paper_doi 10.1021/ja4047075
_journal_volume 135
_journal_year 2013
_chemical_formula_moiety 'C33 H36 B10 Fe2 O2 S2'
_chemical_formula_sum 'C33 H36 B10 Fe2 O2 S2'
_chemical_formula_weight 748.54
_chemical_name_common 8d
_chemical_name_systematic
; 
 ? 
;
_space_group_IT_number 2
_symmetry_cell_setting triclinic
_symmetry_space_group_name_Hall '-P 1'
_symmetry_space_group_name_H-M 'P -1'
_atom_sites_solution_hydrogens geom
_atom_sites_solution_primary direct
_atom_sites_solution_secondary difmap
_audit_creation_method SHELXL-97
_cell_angle_alpha 70.982(3)
_cell_angle_beta 82.748(3)
_cell_angle_gamma 75.681(3)
_cell_formula_units_Z 2
_cell_length_a 7.4352(13)
_cell_length_b 13.180(2)
_cell_length_c 19.944(4)
_cell_measurement_reflns_used 6322
_cell_measurement_temperature 293(2)
_cell_measurement_theta_max 25.1
_cell_measurement_theta_min 0.0
_cell_volume 1788.1(5)
_computing_cell_refinement SMART
_computing_data_collection 'SMART (Bruker, 2000)'
_computing_data_reduction 'SAINT (Bruker, 2000)'
_computing_molecular_graphics SHELXTL
_computing_publication_material SHELXTL
_computing_structure_refinement SHELXTL
_computing_structure_solution 'SHELXTL (Bruker, 2000)'
_diffrn_ambient_temperature 293(2)
_diffrn_measured_fraction_theta_full 0.993
_diffrn_measured_fraction_theta_max 0.993
_diffrn_measurement_device_type 'Bruker Smart Apex CCD'
_diffrn_measurement_method 'phi and omega scans'
_diffrn_radiation_monochromator graphite
_diffrn_radiation_source 'fine-focus sealed tube'
_diffrn_radiation_type MoK\a
_diffrn_radiation_wavelength 0.71073
_diffrn_reflns_av_R_equivalents 0.0294
_diffrn_reflns_av_sigmaI/netI 0.0578
_diffrn_reflns_limit_h_max 8
_diffrn_reflns_limit_h_min -8
_diffrn_reflns_limit_k_max 15
_diffrn_reflns_limit_k_min -11
_diffrn_reflns_limit_l_max 23
_diffrn_reflns_limit_l_min -23
_diffrn_reflns_number 10090
_diffrn_reflns_theta_full 25.10
_diffrn_reflns_theta_max 25.10
_diffrn_reflns_theta_min 1.68
_exptl_absorpt_coefficient_mu 0.959
_exptl_absorpt_correction_T_max 0.9018
_exptl_absorpt_correction_T_min 0.8539
_exptl_absorpt_correction_type multi-scan
_exptl_absorpt_process_details sadabs
_exptl_crystal_colour 'Dark brown'
_exptl_crystal_density_diffrn 1.390
_exptl_crystal_description block
_exptl_crystal_F_000 768
_exptl_crystal_size_max 0.17
_exptl_crystal_size_mid 0.15
_exptl_crystal_size_min 0.11
_refine_diff_density_max 0.710
_refine_diff_density_min -0.292
_refine_diff_density_rms 0.090
_refine_ls_extinction_method none
_refine_ls_goodness_of_fit_ref 0.968
_refine_ls_hydrogen_treatment constr
_refine_ls_matrix_type full
_refine_ls_number_parameters 442
_refine_ls_number_reflns 6322
_refine_ls_number_restraints 6
_refine_ls_restrained_S_all 0.973
_refine_ls_R_factor_all 0.0715
_refine_ls_R_factor_gt 0.0496
_refine_ls_shift/su_max 0.001
_refine_ls_shift/su_mean 0.000
_refine_ls_structure_factor_coef Fsqd
_refine_ls_weighting_details 'calc w=1/[\s^2^(Fo^2^)+(0.0772P)^2^+0.0000P] where P=(Fo^2^+2Fc^2^)/3'
_refine_ls_weighting_scheme calc
_refine_ls_wR_factor_gt 0.1201
_refine_ls_wR_factor_ref 0.1308
_reflns_number_gt 4558
_reflns_number_total 6322
_reflns_threshold_expression >2sigma(I)
_cod_data_source_file ja4047075_si_001_14.cif
_cod_data_source_block 8d
_cod_database_code 4120214

loop_
_symmetry_equiv_pos_as_xyz
'x, y, z'
'-x, -y, -z'

loop_
_atom_site_label
_atom_site_type_symbol
_atom_site_fract_x
_atom_site_fract_y
_atom_site_fract_z
_atom_site_U_iso_or_equiv
_atom_site_adp_type
_atom_site_occupancy
_atom_site_symmetry_multiplicity
_atom_site_calc_flag
_atom_site_refinement_flags
Fe1 Fe 0.77492(7) 0.26924(4) 0.25123(3) 0.04189(17) Uani 1 1 d .
Fe2 Fe 0.10937(7) 1.22013(4) -0.04125(2) 0.03765(16) Uani 1 1 d .
B3 B 0.5637(7) 0.8667(3) 0.3469(2) 0.0432(10) Uani 1 1 d .
H3C H 0.6536 0.8958 0.3043 0.052 Uiso 1 1 d R
B4 B 0.3447(7) 0.9470(3) 0.3704(2) 0.0497(11) Uani 1 1 d .
H4C H 0.3056 1.0263 0.3392 0.060 Uiso 1 1 d R
B5 B 0.1841(7) 0.8592(3) 0.3977(2) 0.0485(11) Uani 1 1 d .
H5C H 0.0426 0.8853 0.3785 0.058 Uiso 1 1 d R
B6 B 0.3049(6) 0.7278(3) 0.3894(2) 0.0374(9) Uani 1 1 d .
B7 B 0.4839(7) 0.6773(3) 0.4537(2) 0.0435(10) Uani 1 1 d .
H7C H 0.5279 0.5935 0.4714 0.052 Uiso 1 1 d R
B8 B 0.6466(7) 0.7616(4) 0.4271(2) 0.0501(11) Uani 1 1 d .
H8C H 0.7889 0.7361 0.4309 0.060 Uiso 1 1 d R
B9 B 0.5273(8) 0.8944(4) 0.4300(2) 0.0586(13) Uani 1 1 d .
H9C H 0.6008 0.9494 0.4413 0.070 Uiso 1 1 calc R
B10 B 0.2936(9) 0.8876(4) 0.4617(3) 0.0637(15) Uani 1 1 d .
H10C H 0.2309 0.9267 0.4931 0.076 Uiso 1 1 d R
B11 B 0.2659(8) 0.7512(4) 0.4746(2) 0.0536(12) Uani 1 1 d .
H11C H 0.1611 0.7090 0.5119 0.064 Uiso 1 1 d R
B12 B 0.4750(8) 0.7748(4) 0.4962(2) 0.0597(14) Uani 1 1 d .
H12C H 0.5111 0.7439 0.5565 0.072 Uiso 1 1 d R
C1 C 0.3485(5) 0.8519(3) 0.33133(17) 0.0372(8) Uani 1 1 d .
C2 C 0.5341(5) 0.7355(3) 0.36645(17) 0.0369(8) Uani 1 1 d .
C3 C 0.4608(5) 0.5575(3) 0.35347(17) 0.0360(8) Uani 1 1 d .
H3 H 0.5037 0.5084 0.3999 0.043 Uiso 1 1 calc R
C4 C 0.4196(5) 0.4882(3) 0.30981(18) 0.0417(9) Uani 1 1 d .
H4 H 0.4458 0.4109 0.3391 0.050 Uiso 1 1 calc R
C5 C 0.2028(6) 0.5286(3) 0.3037(2) 0.0500(10) Uani 1 1 d .
H5 H 0.1494 0.5099 0.2679 0.060 Uiso 1 1 calc R
C9 C 0.1791(5) 0.6523(3) 0.29306(19) 0.0437(9) Uani 1 1 d .
H9B H 0.0500 0.6915 0.2910 0.052 Uiso 1 1 calc R
H9A H 0.2507 0.6881 0.2519 0.052 Uiso 1 1 calc R
C8 C 0.2642(5) 0.6347(3) 0.36427(17) 0.0348(8) Uani 1 1 d .
C7 C 0.1563(5) 0.5523(3) 0.4138(2) 0.0433(9) Uani 1 1 d .
H7 H 0.1205 0.5464 0.4610 0.052 Uiso 1 1 calc R
C6 C 0.1228(6) 0.4913(3) 0.3784(2) 0.0558(11) Uani 1 1 d .
H6 H 0.0599 0.4345 0.3966 0.067 Uiso 1 1 calc R
C10 C 0.3741(5) 1.0044(3) 0.20139(19) 0.0449(9) Uani 1 1 d .
H10 H 0.4302 1.0303 0.2297 0.054 Uiso 1 1 calc R
C11 C 0.3644(5) 1.0599(3) 0.13221(19) 0.0459(9) Uani 1 1 d .
H11 H 0.4136 1.1225 0.1148 0.055 Uiso 1 1 calc R
C12 C 0.5323(6) 0.4966(3) 0.24016(19) 0.0458(9) Uani 1 1 d .
C13 C 0.7230(6) 0.4303(3) 0.24489(19) 0.0462(9) Uani 1 1 d .
C14 C 0.8413(6) 0.4111(4) 0.1858(2) 0.0594(11) Uani 1 1 d .
H14A H 0.8133 0.4451 0.1356 0.071 Uiso 1 1 calc R
C15 C 1.0047(7) 0.3334(4) 0.2126(3) 0.0707(13) Uani 1 1 d .
H15A H 1.1088 0.3038 0.1840 0.085 Uiso 1 1 calc R
C16 C 0.9911(6) 0.3042(4) 0.2871(3) 0.0718(13) Uani 1 1 d .
H16A H 1.0841 0.2509 0.3193 0.086 Uiso 1 1 calc R
C17 C 0.8189(6) 0.3623(3) 0.3079(2) 0.0510(10) Uani 1 1 d .
H17A H 0.7727 0.3574 0.3568 0.061 Uiso 1 1 calc R
C18 C 0.6011(9) 0.1731(4) 0.3106(3) 0.0800(17) Uani 1 1 d .
H18A H 0.5394 0.1755 0.3566 0.096 Uiso 1 1 calc R
C19 C 0.5316(6) 0.2315(4) 0.2442(3) 0.0674(13) Uani 1 1 d .
H19A H 0.4115 0.2838 0.2352 0.081 Uiso 1 1 calc R
C20 C 0.6583(8) 0.2031(4) 0.1931(3) 0.0713(14) Uani 1 1 d .
H20A H 0.6436 0.2323 0.1417 0.086 Uiso 1 1 calc R
C21 C 0.8087(8) 0.1278(4) 0.2258(4) 0.0895(18) Uani 1 1 d .
H21A H 0.9192 0.0932 0.2023 0.107 Uiso 1 1 calc R
C22 C 0.7753(10) 0.1088(4) 0.2990(4) 0.099(2) Uani 1 1 d U
H22A H 0.8584 0.0579 0.3359 0.119 Uiso 1 1 calc R
C23 C 0.2799(5) 1.0266(3) 0.08267(19) 0.0417(9) Uani 1 1 d .
C24 C 0.2973(5) 1.0829(3) 0.00648(19) 0.0415(9) Uani 1 1 d .
C25 C 0.3890(5) 1.1723(3) -0.02807(19) 0.0481(10) Uani 1 1 d .
H25A H 0.4618 1.2034 -0.0053 0.058 Uiso 1 1 calc R
C26 C 0.3543(6) 1.2063(4) -0.1010(2) 0.0619(12) Uani 1 1 d .
H26A H 0.3971 1.2667 -0.1378 0.074 Uiso 1 1 calc R
C27 C 0.2449(7) 1.1405(4) -0.1118(2) 0.0631(12) Uani 1 1 d .
H27A H 0.1991 1.1476 -0.1574 0.076 Uiso 1 1 calc R
C28 C 0.2082(6) 1.0648(3) -0.0463(2) 0.0482(9) Uani 1 1 d .
H28A H 0.1351 1.0090 -0.0385 0.058 Uiso 1 1 calc R
C29 C -0.1485(6) 1.2326(4) 0.0069(3) 0.0688(14) Uani 1 1 d .
H29A H -0.2026 1.1713 0.0372 0.083 Uiso 1 1 calc R
C30 C -0.0463(6) 1.2896(4) 0.0293(2) 0.0659(13) Uani 1 1 d .
H30A H -0.0161 1.2759 0.0784 0.079 Uiso 1 1 calc R
C31 C 0.0005(7) 1.3714(3) -0.0295(3) 0.0660(13) Uani 1 1 d .
H31A H 0.0720 1.4245 -0.0292 0.079 Uiso 1 1 calc R
C32 C -0.0681(7) 1.3656(4) -0.0877(3) 0.0764(15) Uani 1 1 d .
H32A H -0.0545 1.4135 -0.1364 0.092 Uiso 1 1 calc R
C33 C -0.1621(6) 1.2787(4) -0.0662(3) 0.0768(14) Uani 1 1 d .
H33A H -0.2271 1.2561 -0.0968 0.092 Uiso 1 1 calc R
O1 O 0.1974(4) 0.9512(2) 0.10665(14) 0.0586(8) Uani 1 1 d .
O2 O 0.4686(5) 0.5540(2) 0.18356(14) 0.0677(9) Uani 1 1 d .
S1 S 0.28712(13) 0.88560(7) 0.24157(5) 0.0417(2) Uani 1 1 d .
S2 S 0.62536(12) 0.64902(7) 0.31290(5) 0.0382(2) Uani 1 1 d .

loop_
_atom_site_aniso_label
_atom_site_aniso_U_11
_atom_site_aniso_U_22
_atom_site_aniso_U_33
_atom_site_aniso_U_23
_atom_site_aniso_U_13
_atom_site_aniso_U_12
Fe1 0.0388(3) 0.0370(3) 0.0508(3) -0.0127(2) -0.0044(2) -0.0100(2)
Fe2 0.0369(3) 0.0346(3) 0.0358(3) -0.0036(2) -0.0063(2) -0.0051(2)
B3 0.056(3) 0.035(2) 0.041(2) -0.0059(17) -0.009(2) -0.0189(19)
B4 0.069(3) 0.033(2) 0.048(2) -0.0117(18) -0.004(2) -0.012(2)
B5 0.058(3) 0.037(2) 0.048(2) -0.0151(19) 0.007(2) -0.009(2)
B6 0.043(2) 0.0308(19) 0.0331(19) -0.0033(16) 0.0007(17) -0.0078(17)
B7 0.062(3) 0.037(2) 0.0311(19) -0.0016(17) -0.0118(19) -0.017(2)
B8 0.066(3) 0.043(2) 0.046(2) -0.0074(19) -0.018(2) -0.020(2)
B9 0.085(4) 0.046(3) 0.052(3) -0.016(2) -0.012(3) -0.022(3)
B10 0.098(4) 0.049(3) 0.048(3) -0.022(2) 0.011(3) -0.020(3)
B11 0.078(4) 0.046(2) 0.038(2) -0.0115(19) 0.007(2) -0.022(2)
B12 0.100(4) 0.047(3) 0.037(2) -0.011(2) -0.010(2) -0.025(3)
C1 0.045(2) 0.0257(16) 0.0391(18) -0.0040(14) -0.0063(16) -0.0102(15)
C2 0.045(2) 0.0264(16) 0.0370(18) -0.0037(14) -0.0105(15) -0.0077(15)
C3 0.041(2) 0.0277(16) 0.0361(17) -0.0011(14) -0.0111(15) -0.0093(15)
C4 0.054(2) 0.0268(17) 0.0440(19) -0.0071(15) -0.0128(17) -0.0090(16)
C5 0.061(3) 0.041(2) 0.057(2) -0.0133(17) -0.021(2) -0.0203(19)
C9 0.045(2) 0.0343(18) 0.049(2) -0.0046(16) -0.0156(17) -0.0078(16)
C8 0.0362(19) 0.0280(16) 0.0381(18) -0.0064(14) -0.0036(15) -0.0073(14)
C7 0.040(2) 0.0384(19) 0.047(2) -0.0023(16) -0.0002(17) -0.0141(16)
C6 0.054(3) 0.041(2) 0.070(3) -0.0004(19) -0.010(2) -0.0241(19)
C10 0.053(2) 0.0339(19) 0.047(2) -0.0036(16) -0.0115(18) -0.0142(17)
C11 0.055(2) 0.0296(18) 0.049(2) 0.0014(16) -0.0143(18) -0.0147(16)
C12 0.071(3) 0.0276(17) 0.042(2) -0.0069(15) -0.0131(19) -0.0159(18)
C13 0.056(2) 0.042(2) 0.046(2) -0.0121(17) -0.0014(18) -0.0234(18)
C14 0.067(3) 0.060(3) 0.058(2) -0.015(2) 0.011(2) -0.034(2)
C15 0.052(3) 0.091(4) 0.088(3) -0.046(3) 0.016(3) -0.034(3)
C16 0.047(3) 0.088(4) 0.092(4) -0.038(3) -0.015(3) -0.017(2)
C17 0.049(2) 0.059(2) 0.052(2) -0.0198(19) -0.0052(19) -0.020(2)
C18 0.121(5) 0.068(3) 0.067(3) -0.024(3) 0.024(3) -0.059(3)
C19 0.042(2) 0.058(3) 0.112(4) -0.032(3) -0.001(3) -0.023(2)
C20 0.087(4) 0.081(3) 0.071(3) -0.041(3) 0.009(3) -0.044(3)
C21 0.078(4) 0.062(3) 0.143(6) -0.060(4) 0.022(4) -0.016(3)
C22 0.123(5) 0.038(3) 0.125(5) 0.006(3) -0.039(4) -0.020(3)
C23 0.040(2) 0.0276(17) 0.050(2) 0.0011(15) -0.0134(17) -0.0053(15)
C24 0.036(2) 0.0383(19) 0.0436(19) -0.0083(15) -0.0040(16) -0.0007(15)
C25 0.031(2) 0.054(2) 0.049(2) -0.0042(18) 0.0008(17) -0.0081(17)
C26 0.060(3) 0.063(3) 0.049(2) -0.007(2) 0.014(2) -0.011(2)
C27 0.069(3) 0.077(3) 0.039(2) -0.022(2) 0.001(2) -0.004(2)
C28 0.052(2) 0.040(2) 0.050(2) -0.0164(17) -0.0031(19) -0.0030(17)
C29 0.045(3) 0.046(2) 0.104(4) -0.019(2) 0.020(3) -0.007(2)
C30 0.054(3) 0.072(3) 0.065(3) -0.029(2) -0.005(2) 0.009(2)
C31 0.058(3) 0.041(2) 0.097(4) -0.024(2) -0.001(3) -0.005(2)
C32 0.079(4) 0.050(3) 0.079(3) 0.003(2) -0.029(3) 0.007(2)
C33 0.045(3) 0.077(3) 0.111(4) -0.035(3) -0.034(3) 0.005(2)
O1 0.0713(19) 0.0465(15) 0.0561(16) 0.0053(13) -0.0222(14) -0.0287(14)
O2 0.099(3) 0.0508(17) 0.0416(15) -0.0041(13) -0.0178(15) -0.0013(16)
S1 0.0512(6) 0.0311(4) 0.0396(5) 0.0007(4) -0.0145(4) -0.0128(4)
S2 0.0358(5) 0.0376(5) 0.0419(5) -0.0110(4) -0.0042(4) -0.0098(4)

loop_
_atom_type_symbol
_atom_type_description
_atom_type_scat_dispersion_real
_atom_type_scat_dispersion_imag
_atom_type_scat_source
C C 0.0033 0.0016 'International Tables Vol C Tables 4.2.6.8 and 6.1.1.4'
H H 0.0000 0.0000 'International Tables Vol C Tables 4.2.6.8 and 6.1.1.4'
B B 0.0013 0.0007 'International Tables Vol C Tables 4.2.6.8 and 6.1.1.4'
Fe Fe 0.3463 0.8444 'International Tables Vol C Tables 4.2.6.8 and 6.1.1.4'
O O 0.0106 0.0060 'International Tables Vol C Tables 4.2.6.8 and 6.1.1.4'
S S 0.1246 0.1234 'International Tables Vol C Tables 4.2.6.8 and 6.1.1.4'

loop_
_geom_angle_atom_site_label_1
_geom_angle_atom_site_label_2
_geom_angle_atom_site_label_3
_geom_angle
C22 Fe1 C17 120.1(2)
C22 Fe1 C19 67.2(2)
C17 Fe1 C19 126.85(18)
C22 Fe1 C13 155.2(2)
C17 Fe1 C13 41.62(15)
C19 Fe1 C13 108.23(17)
C22 Fe1 C18 40.5(2)
C17 Fe1 C18 107.91(18)
C19 Fe1 C18 40.0(2)
C13 Fe1 C18 120.11(19)
C22 Fe1 C14 162.5(3)
C17 Fe1 C14 69.14(17)
C19 Fe1 C14 121.0(2)
C13 Fe1 C14 41.26(16)
C18 Fe1 C14 155.3(2)
C22 Fe1 C20 66.9(3)
C17 Fe1 C20 164.0(2)
C19 Fe1 C20 39.71(19)
C13 Fe1 C20 126.2(2)
C18 Fe1 C20 67.2(2)
C14 Fe1 C20 108.5(2)
C22 Fe1 C21 40.4(2)
C17 Fe1 C21 154.9(2)
C19 Fe1 C21 66.8(2)
C13 Fe1 C21 162.5(2)
C18 Fe1 C21 67.8(2)
C14 Fe1 C21 125.4(2)
C20 Fe1 C21 39.3(2)
C22 Fe1 C16 108.1(2)
C17 Fe1 C16 40.54(17)
C19 Fe1 C16 163.7(2)
C13 Fe1 C16 69.03(19)
C18 Fe1 C16 126.3(2)
C14 Fe1 C16 68.3(2)
C20 Fe1 C16 154.7(2)
C21 Fe1 C16 120.6(2)
C22 Fe1 C15 125.8(3)
C17 Fe1 C15 68.33(18)
C19 Fe1 C15 155.3(2)
C13 Fe1 C15 68.91(18)
C18 Fe1 C15 163.0(3)
C14 Fe1 C15 40.56(19)
C20 Fe1 C15 120.91(19)
C21 Fe1 C15 108.1(2)
C16 Fe1 C15 40.23(19)
C30 Fe2 C24 112.12(17)
C30 Fe2 C29 40.2(2)
C24 Fe2 C29 114.85(17)
C30 Fe2 C28 135.96(18)
C24 Fe2 C28 41.12(16)
C29 Fe2 C28 109.52(17)
C30 Fe2 C31 39.99(18)
C24 Fe2 C31 137.5(2)
C29 Fe2 C31 67.09(18)
C28 Fe2 C31 175.94(17)
C30 Fe2 C33 67.3(2)
C24 Fe2 C33 143.62(19)
C29 Fe2 C33 40.0(2)
C28 Fe2 C33 112.3(2)
C31 Fe2 C33 66.8(2)
C30 Fe2 C25 116.59(19)
C24 Fe2 C25 41.52(15)
C29 Fe2 C25 146.4(2)
C28 Fe2 C25 69.25(17)
C31 Fe2 C25 112.18(19)
C33 Fe2 C25 173.3(2)
C30 Fe2 C32 66.6(2)
C24 Fe2 C32 175.6(2)
C29 Fe2 C32 67.2(2)
C28 Fe2 C32 142.7(2)
C31 Fe2 C32 38.8(2)
C33 Fe2 C32 40.4(2)
C25 Fe2 C32 134.7(2)
C30 Fe2 C27 173.7(2)
C24 Fe2 C27 68.28(16)
C29 Fe2 C27 133.6(2)
C28 Fe2 C27 40.31(16)
C31 Fe2 C27 143.66(19)
C33 Fe2 C27 108.5(2)
C25 Fe2 C27 68.15(19)
C32 Fe2 C27 113.5(2)
C30 Fe2 C26 146.1(2)
C24 Fe2 C26 68.53(16)
C29 Fe2 C26 172.4(2)
C28 Fe2 C26 68.18(17)
C31 Fe2 C26 115.49(19)
C33 Fe2 C26 133.4(2)
C25 Fe2 C26 40.40(16)
C32 Fe2 C26 109.98(19)
C27 Fe2 C26 40.15(19)
C2 B3 C1 63.1(2)
C2 B3 B9 104.7(3)
C1 B3 B9 104.0(3)
C2 B3 B8 58.6(2)
C1 B3 B8 108.7(3)
B9 B3 B8 59.2(3)
C2 B3 B4 106.4(3)
C1 B3 B4 56.2(2)
B9 B3 B4 59.1(3)
B8 B3 B4 107.0(3)
C2 B3 H3C 119.1
C1 B3 H3C 120.1
B9 B3 H3C 127.7
B8 B3 H3C 122.0
B4 B3 H3C 125.0
C1 B4 B10 106.5(3)
C1 B4 B9 107.3(3)
B10 B4 B9 60.7(3)
C1 B4 B5 58.7(2)
B10 B4 B5 60.2(3)
B9 B4 B5 108.7(3)
C1 B4 B3 59.7(2)
B10 B4 B3 107.8(3)
B9 B4 B3 59.8(3)
B5 B4 B3 107.3(3)
C1 B4 H4C 115.0
B10 B4 H4C 129.4
B9 B4 H4C 126.1
B5 B4 H4C 121.0
B3 B4 H4C 117.4
C1 B5 B11 107.3(3)
C1 B5 B10 104.9(3)
B11 B5 B10 60.7(3)
C1 B5 B4 57.4(2)
B11 B5 B4 108.1(4)
B10 B5 B4 59.5(3)
C1 B5 B6 60.1(2)
B11 B5 B6 60.7(2)
B10 B5 B6 108.4(3)
B4 B5 B6 107.1(3)
C1 B5 H5C 112.2
B11 B5 H5C 127.3
B10 B5 H5C 134.0
B4 B5 H5C 122.1
B6 B5 H5C 113.2
C8 B6 C2 108.4(3)
C8 B6 C1 123.7(3)
C2 B6 C1 62.4(2)
C8 B6 B5 137.9(3)
C2 B6 B5 106.7(3)
C1 B6 B5 57.2(2)
C8 B6 B11 131.0(3)
C2 B6 B11 103.5(3)
C1 B6 B11 103.8(3)
B5 B6 B11 59.1(2)
C8 B6 B7 113.1(3)
C2 B6 B7 57.0(2)
C1 B6 B7 105.8(3)
B5 B6 B7 105.1(3)
B11 B6 B7 57.9(3)
C2 B7 B12 107.2(3)
C2 B7 B11 107.1(3)
B12 B7 B11 61.6(3)
C2 B7 B8 59.6(2)
B12 B7 B8 61.1(3)
B11 B7 B8 110.9(3)
C2 B7 B6 58.9(2)
B12 B7 B6 109.6(3)
B11 B7 B6 60.5(3)
B8 B7 B6 109.1(3)
C2 B7 H7C 114.5
B12 B7 H7C 130.1
B11 B7 H7C 125.1
B8 B7 H7C 120.3
B6 B7 H7C 114.8
C2 B8 B7 58.2(2)
C2 B8 B9 104.9(3)
B7 B8 B9 106.9(4)
C2 B8 B12 104.4(3)
B7 B8 B12 58.9(3)
B9 B8 B12 60.5(3)
C2 B8 B3 58.0(2)
B7 B8 B3 105.8(3)
B9 B8 B3 59.9(3)
B12 B8 B3 107.4(3)
C2 B8 H8C 121.5
B7 B8 H8C 126.6
B9 B8 H8C 121.5
B12 B8 H8C 127.9
B3 B8 H8C 116.7
B8 B9 B4 109.9(3)
B8 B9 B3 60.8(2)
B4 B9 B3 61.1(3)
B8 B9 B10 107.8(3)
B4 B9 B10 59.5(3)
B3 B9 B10 107.8(4)
B8 B9 B12 59.9(3)
B4 B9 B12 107.1(4)
B3 B9 B12 107.7(3)
B10 B9 B12 58.8(3)
B8 B9 H9C 120.7
B4 B9 H9C 121.1
B3 B9 H9C 121.2
B10 B9 H9C 122.6
B12 B9 H9C 122.8
B12 B10 B4 108.9(4)
B12 B10 B5 108.7(3)
B4 B10 B5 60.4(3)
B12 B10 B9 60.7(3)
B4 B10 B9 59.9(3)
B5 B10 B9 108.3(3)
B12 B10 B11 60.5(3)
B4 B10 B11 107.9(3)
B5 B10 B11 59.5(3)
B9 B10 B11 108.3(4)
B12 B10 H10C 116.6
B4 B10 H10C 125.4
B5 B10 H10C 124.6
B9 B10 H10C 120.7
B11 B10 H10C 119.9
B7 B11 B5 109.0(3)
B7 B11 B12 58.9(3)
B5 B11 B12 107.6(3)
B7 B11 B10 106.0(4)
B5 B11 B10 59.8(3)
B12 B11 B10 58.7(3)
B7 B11 B6 61.5(2)
B5 B11 B6 60.3(2)
B12 B11 B6 108.3(3)
B10 B11 B6 107.5(3)
B7 B11 H11C 121.6
B5 B11 H11C 117.9
B12 B11 H11C 127.8
B10 B11 H11C 126.5
B6 B11 H11C 115.5
B7 B12 B10 108.1(4)
B7 B12 B8 60.0(3)
B10 B12 B8 108.9(3)
B7 B12 B11 59.5(3)
B10 B12 B11 60.8(3)
B8 B12 B11 108.4(3)
B7 B12 B9 107.1(3)
B10 B12 B9 60.5(3)
B8 B12 B9 59.6(3)
B11 B12 B9 108.4(3)
B7 B12 H12C 118.6
B10 B12 H12C 122.5
B8 B12 H12C 122.3
B11 B12 H12C 118.0
B9 B12 H12C 126.4
B4 C1 B5 63.9(3)
B4 C1 B3 64.1(3)
B5 C1 B3 114.8(3)
B4 C1 B6 114.3(3)
B5 C1 B6 62.7(2)
B3 C1 B6 109.5(3)
B4 C1 S1 123.0(2)
B5 C1 S1 121.4(3)
B3 C1 S1 118.8(2)
B6 C1 S1 116.1(2)
B4 C1 C2 108.3(3)
B5 C1 C2 107.7(3)
B3 C1 C2 57.7(2)
B6 C1 C2 58.2(2)
S1 C1 C2 119.7(2)
B7 C2 B3 113.3(3)
B7 C2 B8 62.1(2)
B3 C2 B8 63.4(2)
B7 C2 B6 64.1(2)
B3 C2 B6 111.8(3)
B8 C2 B6 115.4(3)
B7 C2 S2 118.8(2)
B3 C2 S2 124.2(2)
B8 C2 S2 128.0(3)
B6 C2 S2 107.8(2)
B7 C2 C1 108.9(3)
B3 C2 C1 59.2(2)
B8 C2 C1 109.5(3)
B6 C2 C1 59.34(19)
S2 C2 C1 116.8(2)
C4 C3 C8 104.4(3)
C4 C3 S2 117.8(2)
C8 C3 S2 107.0(2)
C4 C3 H3 109.1
C8 C3 H3 109.1
S2 C3 H3 109.1
C12 C4 C3 115.1(3)
C12 C4 C5 115.6(3)
C3 C4 C5 101.9(3)
C12 C4 H4 107.9
C3 C4 H4 107.9
C5 C4 H4 107.9
C6 C5 C9 100.5(3)
C6 C5 C4 105.1(3)
C9 C5 C4 100.6(3)
C6 C5 H5 116.1
C9 C5 H5 116.1
C4 C5 H5 116.1
C5 C9 C8 94.7(3)
C5 C9 H9B 112.8
C8 C9 H9B 112.8
C5 C9 H9A 112.8
C8 C9 H9A 112.8
H9B C9 H9A 110.2
C7 C8 C9 99.2(3)
C7 C8 B6 120.0(3)
C9 C8 B6 125.5(3)
C7 C8 C3 102.3(2)
C9 C8 C3 99.3(3)
B6 C8 C3 106.6(3)
C6 C7 C8 108.5(3)
C6 C7 H7 125.7
C8 C7 H7 125.7
C7 C6 C5 108.7(3)
C7 C6 H6 125.7
C5 C6 H6 125.7
C11 C10 S1 123.5(3)
C11 C10 H10 118.2
S1 C10 H10 118.2
C10 C11 C23 122.9(3)
C10 C11 H11 118.5
C23 C11 H11 118.5
O2 C12 C13 121.7(4)
O2 C12 C4 122.2(4)
C13 C12 C4 116.1(3)
C14 C13 C17 106.7(4)
C14 C13 C12 125.1(4)
C17 C13 C12 127.8(3)
C14 C13 Fe1 69.7(2)
C17 C13 Fe1 69.0(2)
C12 C13 Fe1 120.6(3)
C15 C14 C13 108.1(4)
C15 C14 Fe1 70.1(3)
C13 C14 Fe1 69.0(2)
C15 C14 H14A 126.0
C13 C14 H14A 126.0
Fe1 C14 H14A 126.0
C16 C15 C14 108.5(4)
C16 C15 Fe1 69.8(3)
C14 C15 Fe1 69.3(2)
C16 C15 H15A 125.7
C14 C15 H15A 125.7
Fe1 C15 H15A 125.7
C15 C16 C17 108.4(4)
C15 C16 Fe1 69.9(3)
C17 C16 Fe1 68.8(3)
C15 C16 H16A 125.8
C17 C16 H16A 125.8
Fe1 C16 H16A 125.8
C16 C17 C13 108.2(4)
C16 C17 Fe1 70.7(3)
C13 C17 Fe1 69.4(2)
C16 C17 H17A 125.9
C13 C17 H17A 125.9
Fe1 C17 H17A 125.9
C19 C18 C22 106.6(5)
C19 C18 Fe1 69.7(2)
C22 C18 Fe1 69.2(3)
C19 C18 H18A 126.7
C22 C18 H18A 126.7
Fe1 C18 H18A 126.7
C20 C19 C18 108.8(5)
C20 C19 Fe1 70.6(3)
C18 C19 Fe1 70.3(3)
C20 C19 H19A 125.6
C18 C19 H19A 125.6
Fe1 C19 H19A 125.6
C21 C20 C19 108.8(5)
C21 C20 Fe1 70.4(3)
C19 C20 Fe1 69.6(3)
C21 C20 H20A 125.6
C19 C20 H20A 125.6
Fe1 C20 H20A 125.6
C20 C21 C22 107.5(5)
C20 C21 Fe1 70.3(3)
C22 C21 Fe1 69.0(3)
C20 C21 H21A 126.2
C22 C21 H21A 126.2
Fe1 C21 H21A 126.2
C21 C22 C18 108.3(5)
C21 C22 Fe1 70.6(3)
C18 C22 Fe1 70.3(3)
C21 C22 H22A 125.9
C18 C22 H22A 125.9
Fe1 C22 H22A 125.9
O1 C23 C24 122.1(4)
O1 C23 C11 118.6(3)
C24 C23 C11 119.3(3)
C28 C24 C25 107.7(3)
C28 C24 C23 124.6(3)
C25 C24 C23 127.4(4)
C28 C24 Fe2 69.6(2)
C25 C24 Fe2 69.9(2)
C23 C24 Fe2 121.3(2)
C26 C25 C24 106.9(4)
C26 C25 Fe2 70.1(2)
C24 C25 Fe2 68.5(2)
C26 C25 H25A 126.5
C24 C25 H25A 126.5
Fe2 C25 H25A 126.5
C27 C26 C25 108.7(4)
C27 C26 Fe2 69.7(2)
C25 C26 Fe2 69.5(2)
C27 C26 H26A 125.7
C25 C26 H26A 125.7
Fe2 C26 H26A 125.7
C28 C27 C26 108.9(4)
C28 C27 Fe2 69.2(2)
C26 C27 Fe2 70.1(2)
C28 C27 H27A 125.5
C26 C27 H27A 125.5
Fe2 C27 H27A 125.5
C27 C28 C24 107.7(4)
C27 C28 Fe2 70.4(2)
C24 C28 Fe2 69.2(2)
C27 C28 H28A 126.1
C24 C28 H28A 126.1
Fe2 C28 H28A 126.1
C30 C29 C33 107.8(4)
C30 C29 Fe2 69.5(3)
C33 C29 Fe2 70.4(3)
C30 C29 H29A 126.1
C33 C29 H29A 126.1
Fe2 C29 H29A 126.1
C31 C30 C29 108.0(4)
C31 C30 Fe2 70.8(2)
C29 C30 Fe2 70.3(3)
C31 C30 H30A 126.0
C29 C30 H30A 126.0
Fe2 C30 H30A 126.0
C32 C31 C30 108.7(5)
C32 C31 Fe2 70.9(3)
C30 C31 Fe2 69.2(2)
C32 C31 H31A 125.6
C30 C31 H31A 125.6
Fe2 C31 H31A 125.6
C31 C32 C33 108.4(5)
C31 C32 Fe2 70.3(2)
C33 C32 Fe2 69.6(3)
C31 C32 H32A 125.8
C33 C32 H32A 125.8
Fe2 C32 H32A 125.8
C29 C33 C32 107.1(5)
C29 C33 Fe2 69.6(3)
C32 C33 Fe2 70.0(3)
C29 C33 H33A 126.4
C32 C33 H33A 126.4
Fe2 C33 H33A 126.4
C10 S1 C1 101.05(17)
C2 S2 C3 93.08(16)

loop_
_geom_bond_atom_site_label_1
_geom_bond_atom_site_label_2
_geom_bond_distance
Fe1 C22 2.016(5)
Fe1 C17 2.020(4)
Fe1 C19 2.023(4)
Fe1 C13 2.026(4)
Fe1 C18 2.030(4)
Fe1 C14 2.036(4)
Fe1 C20 2.036(5)
Fe1 C21 2.037(5)
Fe1 C16 2.045(5)
Fe1 C15 2.046(4)
Fe2 C30 2.015(4)
Fe2 C24 2.023(3)
Fe2 C29 2.027(4)
Fe2 C28 2.029(4)
Fe2 C31 2.035(4)
Fe2 C33 2.037(5)
Fe2 C25 2.042(4)
Fe2 C32 2.043(4)
Fe2 C27 2.044(4)
Fe2 C26 2.049(4)
B3 C2 1.708(5)
B3 C1 1.735(6)
B3 B9 1.785(6)
B3 B8 1.801(6)
B3 B4 1.808(6)
B3 H3C 1.0418
B4 C1 1.671(5)
B4 B10 1.764(6)
B4 B9 1.772(7)
B4 B5 1.780(6)
B4 H4C 1.0187
B5 C1 1.695(5)
B5 B11 1.769(6)
B5 B10 1.776(8)
B5 B6 1.792(6)
B5 H5C 1.0989
B6 C8 1.572(5)
B6 C2 1.727(5)
B6 C1 1.748(5)
B6 B11 1.798(6)
B6 B7 1.815(6)
B7 C2 1.692(5)
B7 B12 1.739(6)
B7 B11 1.750(7)
B7 B8 1.760(6)
B7 H7C 1.0240
B8 C2 1.718(6)
B8 B9 1.771(7)
B8 B12 1.778(7)
B8 H8C 1.0319
B9 B10 1.786(8)
B9 B12 1.788(6)
B9 H9C 1.1000
B10 B12 1.755(8)
B10 B11 1.791(7)
B10 H10C 0.9455
B11 B12 1.787(8)
B11 H11C 1.1274
B12 H12C 1.1810
C1 S1 1.788(4)
C1 C2 1.801(5)
C2 S2 1.769(4)
C3 C4 1.553(5)
C3 C8 1.596(5)
C3 S2 1.857(3)
C3 H3 0.9800
C4 C12 1.515(5)
C4 C5 1.575(5)
C4 H4 0.9800
C5 C6 1.504(6)
C5 C9 1.542(5)
C5 H5 0.9800
C9 C8 1.553(5)
C9 H9B 0.9700
C9 H9A 0.9700
C8 C7 1.526(4)
C7 C6 1.311(6)
C7 H7 0.9300
C6 H6 0.9300
C10 C11 1.336(5)
C10 S1 1.751(3)
C10 H10 0.9300
C11 C23 1.463(5)
C11 H11 0.9300
C12 O2 1.213(4)
C12 C13 1.466(6)
C13 C14 1.431(5)
C13 C17 1.438(5)
C14 C15 1.415(7)
C14 H14A 0.9800
C15 C16 1.407(7)
C15 H15A 0.9800
C16 C17 1.409(6)
C16 H16A 0.9800
C17 H17A 0.9800
C18 C19 1.387(7)
C18 C22 1.400(8)
C18 H18A 0.9800
C19 C20 1.379(6)
C19 H19A 0.9800
C20 C21 1.369(8)
C20 H20A 0.9800
C21 C22 1.399(8)
C21 H21A 0.9800
C22 H22A 0.9800
C23 O1 1.228(4)
C23 C24 1.463(5)
C24 C28 1.423(6)
C24 C25 1.441(5)
C25 C26 1.413(6)
C25 H25A 0.9800
C26 C27 1.405(7)
C26 H26A 0.9800
C27 C28 1.403(5)
C27 H27A 0.9800
C28 H28A 0.9800
C29 C30 1.389(7)
C29 C33 1.390(7)
C29 H29A 0.9800
C30 C31 1.385(6)
C30 H30A 0.9800
C31 C32 1.356(7)
C31 H31A 0.9800
C32 C33 1.408(7)
C32 H32A 0.9800
C33 H33A 0.9800

loop_
_geom_torsion_atom_site_label_1
_geom_torsion_atom_site_label_2
_geom_torsion_atom_site_label_3
_geom_torsion_atom_site_label_4
_geom_torsion
C2 B3 B4 C1 -40.1(3)
B9 B3 B4 C1 -137.7(3)
B8 B3 B4 C1 -101.5(3)
C2 B3 B4 B10 59.0(4)
C1 B3 B4 B10 99.1(3)
B9 B3 B4 B10 -38.6(3)
B8 B3 B4 B10 -2.4(4)
C2 B3 B4 B9 97.6(3)
C1 B3 B4 B9 137.7(3)
B8 B3 B4 B9 36.2(3)
C2 B3 B4 B5 -4.4(4)
C1 B3 B4 B5 35.7(3)
B9 B3 B4 B5 -102.0(3)
B8 B3 B4 B5 -65.8(4)
B10 B4 B5 C1 -137.1(3)
B9 B4 B5 C1 -99.3(3)
B3 B4 B5 C1 -36.1(3)
C1 B4 B5 B11 99.3(3)
B10 B4 B5 B11 -37.7(3)
B9 B4 B5 B11 0.0(4)
B3 B4 B5 B11 63.2(4)
C1 B4 B5 B10 137.1(3)
B9 B4 B5 B10 37.7(3)
B3 B4 B5 B10 100.9(4)
C1 B4 B5 B6 35.4(3)
B10 B4 B5 B6 -101.7(4)
B9 B4 B5 B6 -64.0(4)
B3 B4 B5 B6 -0.8(4)
C1 B5 B6 C8 -105.7(4)
B11 B5 B6 C8 118.5(5)
B10 B5 B6 C8 157.3(4)
B4 B5 B6 C8 -140.0(4)
C1 B5 B6 C2 39.8(3)
B11 B5 B6 C2 -96.0(3)
B10 B5 B6 C2 -57.2(3)
B4 B5 B6 C2 5.6(4)
B11 B5 B6 C1 -135.8(4)
B10 B5 B6 C1 -97.0(3)
B4 B5 B6 C1 -34.2(3)
C1 B5 B6 B11 135.8(4)
B10 B5 B6 B11 38.8(3)
B4 B5 B6 B11 101.6(4)
C1 B5 B6 B7 99.3(3)
B11 B5 B6 B7 -36.5(3)
B10 B5 B6 B7 2.3(4)
B4 B5 B6 B7 65.1(4)
C8 B6 B7 C2 97.6(3)
C1 B6 B7 C2 -40.8(2)
B5 B6 B7 C2 -100.3(3)
B11 B6 B7 C2 -137.4(3)
C8 B6 B7 B12 -163.7(3)
C2 B6 B7 B12 98.7(3)
C1 B6 B7 B12 58.0(4)
B5 B6 B7 B12 -1.6(4)
B11 B6 B7 B12 -38.7(3)
C8 B6 B7 B11 -125.0(3)
C2 B6 B7 B11 137.4(3)
C1 B6 B7 B11 96.6(3)
B5 B6 B7 B11 37.0(3)
C8 B6 B7 B8 131.2(3)
C2 B6 B7 B8 33.6(3)
C1 B6 B7 B8 -7.2(4)
B5 B6 B7 B8 -66.8(4)
B11 B6 B7 B8 -103.8(3)
B12 B7 B8 C2 -135.7(3)
B11 B7 B8 C2 -98.1(3)
B6 B7 B8 C2 -33.3(3)
C2 B7 B8 B9 97.3(3)
B12 B7 B8 B9 -38.4(3)
B11 B7 B8 B9 -0.8(4)
B6 B7 B8 B9 64.1(4)
C2 B7 B8 B12 135.7(3)
B11 B7 B8 B12 37.6(3)
B6 B7 B8 B12 102.4(3)
C2 B7 B8 B3 34.6(3)
B12 B7 B8 B3 -101.1(4)
B11 B7 B8 B3 -63.5(4)
B6 B7 B8 B3 1.3(4)
C1 B3 B8 C2 39.8(3)
B9 B3 B8 C2 135.3(4)
B4 B3 B8 C2 99.2(3)
C2 B3 B8 B7 -34.7(3)
C1 B3 B8 B7 5.2(4)
B9 B3 B8 B7 100.7(4)
B4 B3 B8 B7 64.5(4)
C2 B3 B8 B9 -135.3(4)
C1 B3 B8 B9 -95.5(3)
B4 B3 B8 B9 -36.2(3)
C2 B3 B8 B12 -96.4(3)
C1 B3 B8 B12 -56.5(4)
B9 B3 B8 B12 39.0(3)
B4 B3 B8 B12 2.8(4)
C2 B8 B9 B4 -0.3(4)
B7 B8 B9 B4 -61.1(4)
B12 B8 B9 B4 -98.7(4)
B3 B8 B9 B4 37.8(3)
C2 B8 B9 B3 -38.1(3)
B7 B8 B9 B3 -98.8(3)
B12 B8 B9 B3 -136.4(4)
C2 B8 B9 B10 62.8(4)
B7 B8 B9 B10 2.1(4)
B12 B8 B9 B10 -35.5(3)
B3 B8 B9 B10 100.9(4)
C2 B8 B9 B12 98.3(4)
B7 B8 B9 B12 37.6(3)
B3 B8 B9 B12 136.4(4)
C1 B4 B9 B8 -0.2(4)
B10 B4 B9 B8 99.4(4)
B5 B4 B9 B8 61.9(4)
B3 B4 B9 B8 -37.7(3)
C1 B4 B9 B3 37.5(3)
B10 B4 B9 B3 137.0(3)
B5 B4 B9 B3 99.6(3)
C1 B4 B9 B10 -99.6(3)
B5 B4 B9 B10 -37.5(3)
B3 B4 B9 B10 -137.0(3)
C1 B4 B9 B12 -63.7(4)
B10 B4 B9 B12 35.9(3)
B5 B4 B9 B12 -1.6(4)
B3 B4 B9 B12 -101.1(3)
C2 B3 B9 B8 38.3(3)
C1 B3 B9 B8 103.7(3)
B4 B3 B9 B8 138.9(3)
C2 B3 B9 B4 -100.6(3)
C1 B3 B9 B4 -35.2(3)
B8 B3 B9 B4 -138.9(3)
C2 B3 B9 B10 -62.5(4)
C1 B3 B9 B10 2.9(4)
B8 B3 B9 B10 -100.8(4)
B4 B3 B9 B10 38.1(3)
C2 B3 B9 B12 -0.4(4)
C1 B3 B9 B12 64.9(4)
B8 B3 B9 B12 -38.7(3)
B4 B3 B9 B12 100.1(4)
C1 B4 B10 B12 63.8(5)
B9 B4 B10 B12 -37.1(3)
B5 B4 B10 B12 101.2(4)
B3 B4 B10 B12 1.1(5)
C1 B4 B10 B5 -37.4(3)
B9 B4 B10 B5 -138.4(3)
B3 B4 B10 B5 -100.2(3)
C1 B4 B10 B9 101.0(4)
B5 B4 B10 B9 138.4(3)
B3 B4 B10 B9 38.2(3)
C1 B4 B10 B11 -0.3(5)
B9 B4 B10 B11 -101.2(4)
B5 B4 B10 B11 37.1(4)
B3 B4 B10 B11 -63.0(5)
C1 B5 B10 B12 -65.1(4)
B11 B5 B10 B12 36.6(3)
B4 B5 B10 B12 -101.6(4)
B6 B5 B10 B12 -2.2(4)
C1 B5 B10 B4 36.4(3)
B11 B5 B10 B4 138.2(4)
B6 B5 B10 B4 99.4(3)
C1 B5 B10 B9 -0.8(4)
B11 B5 B10 B9 100.9(4)
B4 B5 B10 B9 -37.2(3)
B6 B5 B10 B9 62.1(4)
C1 B5 B10 B11 -101.7(3)
B4 B5 B10 B11 -138.2(4)
B6 B5 B10 B11 -38.8(3)
B8 B9 B10 B12 36.0(3)
B4 B9 B10 B12 139.1(3)
B3 B9 B10 B12 100.2(3)
B8 B9 B10 B4 -103.1(3)
B3 B9 B10 B4 -38.8(3)
B12 B9 B10 B4 -139.1(3)
B8 B9 B10 B5 -65.6(4)
B4 B9 B10 B5 37.5(3)
B3 B9 B10 B5 -1.3(4)
B12 B9 B10 B5 -101.6(3)
B8 B9 B10 B11 -2.6(4)
B4 B9 B10 B11 100.4(4)
B3 B9 B10 B11 61.6(4)
B12 B9 B10 B11 -38.6(3)
C2 B7 B11 B5 -1.2(4)
B12 B7 B11 B5 99.5(4)
B8 B7 B11 B5 62.2(4)
B6 B7 B11 B5 -38.5(3)
C2 B7 B11 B12 -100.7(3)
B8 B7 B11 B12 -37.3(3)
B6 B7 B11 B12 -138.0(3)
C2 B7 B11 B10 -64.2(4)
B12 B7 B11 B10 36.5(3)
B8 B7 B11 B10 -0.8(4)
B6 B7 B11 B10 -101.5(3)
C2 B7 B11 B6 37.3(3)
B12 B7 B11 B6 138.0(3)
B8 B7 B11 B6 100.7(3)
C1 B5 B11 B7 -0.2(4)
B10 B5 B11 B7 -97.9(4)
B4 B5 B11 B7 -60.7(4)
B6 B5 B11 B7 39.1(3)
C1 B5 B11 B12 62.2(4)
B10 B5 B11 B12 -35.6(3)
B4 B5 B11 B12 1.6(4)
B6 B5 B11 B12 101.4(3)
C1 B5 B11 B10 97.7(4)
B4 B5 B11 B10 37.2(3)
B6 B5 B11 B10 137.0(4)
C1 B5 B11 B6 -39.2(3)
B10 B5 B11 B6 -137.0(4)
B4 B5 B11 B6 -99.8(3)
B12 B10 B11 B7 -36.6(3)
B4 B10 B11 B7 65.4(4)
B5 B10 B11 B7 103.0(3)
B9 B10 B11 B7 2.1(4)
B12 B10 B11 B5 -139.5(3)
B4 B10 B11 B5 -37.5(4)
B9 B10 B11 B5 -100.9(4)
B4 B10 B11 B12 102.0(4)
B5 B10 B11 B12 139.5(3)
B9 B10 B11 B12 38.7(3)
B12 B10 B11 B6 -101.1(4)
B4 B10 B11 B6 0.9(5)
B5 B10 B11 B6 38.4(3)
B9 B10 B11 B6 -62.5(4)
C8 B6 B11 B7 94.0(4)
C2 B6 B11 B7 -35.7(2)
C1 B6 B11 B7 -100.2(3)
B5 B6 B11 B7 -137.3(3)
C8 B6 B11 B5 -128.7(5)
C2 B6 B11 B5 101.6(3)
C1 B6 B11 B5 37.1(3)
B7 B6 B11 B5 137.3(3)
C8 B6 B11 B12 131.1(4)
C2 B6 B11 B12 1.3(4)
C1 B6 B11 B12 -63.1(4)
B5 B6 B11 B12 -100.2(3)
B7 B6 B11 B12 37.1(3)
C8 B6 B11 B10 -166.9(4)
C2 B6 B11 B10 63.4(4)
C1 B6 B11 B10 -1.1(4)
B5 B6 B11 B10 -38.2(3)
B7 B6 B11 B10 99.1(4)
C2 B7 B12 B10 62.7(4)
B11 B7 B12 B10 -37.9(3)
B8 B7 B12 B10 101.8(3)
B6 B7 B12 B10 0.3(4)
C2 B7 B12 B8 -39.1(3)
B11 B7 B12 B8 -139.7(3)
B6 B7 B12 B8 -101.5(3)
C2 B7 B12 B11 100.5(3)
B8 B7 B12 B11 139.7(3)
B6 B7 B12 B11 38.2(3)
C2 B7 B12 B9 -1.2(5)
B11 B7 B12 B9 -101.7(4)
B8 B7 B12 B9 38.0(3)
B6 B7 B12 B9 -63.5(4)
B4 B10 B12 B7 -63.0(4)
B5 B10 B12 B7 1.2(4)
B9 B10 B12 B7 -99.8(3)
B11 B10 B12 B7 37.3(3)
B4 B10 B12 B8 0.7(5)
B5 B10 B12 B8 64.9(4)
B9 B10 B12 B8 -36.1(3)
B11 B10 B12 B8 101.0(4)
B4 B10 B12 B11 -100.3(4)
B5 B10 B12 B11 -36.1(3)
B9 B10 B12 B11 -137.1(3)
B4 B10 B12 B9 36.8(3)
B5 B10 B12 B9 101.0(3)
B11 B10 B12 B9 137.1(3)
C2 B8 B12 B7 37.8(3)
B9 B8 B12 B7 137.0(4)
B3 B8 B12 B7 98.3(3)
C2 B8 B12 B10 -62.7(4)
B7 B8 B12 B10 -100.5(4)
B9 B8 B12 B10 36.5(3)
B3 B8 B12 B10 -2.2(4)
C2 B8 B12 B11 1.8(4)
B7 B8 B12 B11 -36.0(3)
B9 B8 B12 B11 101.0(4)
B3 B8 B12 B11 62.3(4)
C2 B8 B12 B9 -99.2(3)
B7 B8 B12 B9 -137.0(4)
B3 B8 B12 B9 -38.7(3)
B5 B11 B12 B7 -102.0(3)
B10 B11 B12 B7 -138.0(3)
B6 B11 B12 B7 -38.2(3)
B7 B11 B12 B10 138.0(3)
B5 B11 B12 B10 36.1(3)
B6 B11 B12 B10 99.8(3)
B7 B11 B12 B8 36.2(3)
B5 B11 B12 B8 -65.7(4)
B10 B11 B12 B8 -101.8(3)
B6 B11 B12 B8 -2.0(4)
B7 B11 B12 B9 99.4(3)
B5 B11 B12 B9 -2.6(4)
B10 B11 B12 B9 -38.7(3)
B6 B11 B12 B9 61.1(4)
B8 B9 B12 B7 -38.2(3)
B4 B9 B12 B7 65.3(4)
B3 B9 B12 B7 1.0(5)
B10 B9 B12 B7 101.5(4)
B8 B9 B12 B10 -139.7(4)
B4 B9 B12 B10 -36.2(3)
B3 B9 B12 B10 -100.5(4)
B4 B9 B12 B8 103.5(4)
B3 B9 B12 B8 39.2(3)
B10 B9 B12 B8 139.7(4)
B8 B9 B12 B11 -101.0(4)
B4 B9 B12 B11 2.6(4)
B3 B9 B12 B11 -61.8(4)
B10 B9 B12 B11 38.8(3)
B10 B4 C1 B5 38.1(3)
B9 B4 C1 B5 101.8(3)
B3 B4 C1 B5 139.3(3)
B10 B4 C1 B3 -101.3(4)
B9 B4 C1 B3 -37.5(3)
B5 B4 C1 B3 -139.3(3)
B10 B4 C1 B6 -0.5(5)
B9 B4 C1 B6 63.3(4)
B5 B4 C1 B6 -38.5(3)
B3 B4 C1 B6 100.8(3)
B10 B4 C1 S1 149.9(3)
B9 B4 C1 S1 -146.3(3)
B5 B4 C1 S1 111.9(3)
B3 B4 C1 S1 -108.8(3)
B10 B4 C1 C2 -63.1(4)
B9 B4 C1 C2 0.6(4)
B5 B4 C1 C2 -101.2(3)
B3 B4 C1 C2 38.1(2)
B11 B5 C1 B4 -100.8(4)
B10 B5 C1 B4 -37.4(3)
B6 B5 C1 B4 -140.3(3)
B11 B5 C1 B3 -60.6(4)
B10 B5 C1 B3 2.9(4)
B4 B5 C1 B3 40.2(3)
B6 B5 C1 B3 -100.1(3)
B11 B5 C1 B6 39.5(3)
B10 B5 C1 B6 102.9(3)
B4 B5 C1 B6 140.3(3)
B11 B5 C1 S1 144.9(3)
B10 B5 C1 S1 -151.7(3)
B4 B5 C1 S1 -114.3(3)
B6 B5 C1 S1 105.4(3)
B11 B5 C1 C2 1.4(4)
B10 B5 C1 C2 64.8(3)
B4 B5 C1 C2 102.2(3)
B6 B5 C1 C2 -38.1(3)
C2 B3 C1 B4 136.1(3)
B9 B3 C1 B4 36.5(3)
B8 B3 C1 B4 98.3(3)
C2 B3 C1 B5 96.0(3)
B9 B3 C1 B5 -3.7(4)
B8 B3 C1 B5 58.2(4)
B4 B3 C1 B5 -40.2(3)
C2 B3 C1 B6 27.8(3)
B9 B3 C1 B6 -71.8(3)
B8 B3 C1 B6 -10.0(4)
B4 B3 C1 B6 -108.3(3)
C2 B3 C1 S1 -108.8(3)
B9 B3 C1 S1 151.6(2)
B8 B3 C1 S1 -146.6(3)
B4 B3 C1 S1 115.1(3)
B9 B3 C1 C2 -99.6(3)
B8 B3 C1 C2 -37.8(3)
B4 B3 C1 C2 -136.1(3)
C8 B6 C1 B4 168.1(3)
C2 B6 C1 B4 -97.3(3)
B5 B6 C1 B4 39.0(3)
B11 B6 C1 B4 1.0(4)
B7 B6 C1 B4 -59.1(4)
C8 B6 C1 B5 129.2(4)
C2 B6 C1 B5 -136.2(3)
B11 B6 C1 B5 -38.0(3)
B7 B6 C1 B5 -98.1(3)
C8 B6 C1 B3 -122.3(4)
C2 B6 C1 B3 -27.7(3)
B5 B6 C1 B3 108.6(3)
B11 B6 C1 B3 70.6(4)
B7 B6 C1 B3 10.5(4)
C8 B6 C1 S1 15.6(4)
C2 B6 C1 S1 110.2(3)
B5 B6 C1 S1 -113.5(3)
B11 B6 C1 S1 -151.5(3)
B7 B6 C1 S1 148.4(2)
C8 B6 C1 C2 -94.6(4)
B5 B6 C1 C2 136.2(3)
B11 B6 C1 C2 98.2(3)
B7 B6 C1 C2 38.2(2)
B12 B7 C2 B3 1.0(4)
B11 B7 C2 B3 65.8(4)
B8 B7 C2 B3 -38.8(3)
B6 B7 C2 B3 103.9(3)
B12 B7 C2 B8 39.8(3)
B11 B7 C2 B8 104.6(4)
B6 B7 C2 B8 142.7(3)
B12 B7 C2 B6 -102.9(4)
B11 B7 C2 B6 -38.1(3)
B8 B7 C2 B6 -142.7(3)
B12 B7 C2 S2 160.1(3)
B11 B7 C2 S2 -135.0(3)
B8 B7 C2 S2 120.3(3)
B6 B7 C2 S2 -96.9(3)
B12 B7 C2 C1 -62.8(4)
B11 B7 C2 C1 2.0(4)
B8 B7 C2 C1 -102.6(3)
B6 B7 C2 C1 40.1(2)
C1 B3 C2 B7 -98.8(3)
B9 B3 C2 B7 -0.3(4)
B8 B3 C2 B7 38.3(3)
B4 B3 C2 B7 -61.9(4)
C1 B3 C2 B8 -137.1(3)
B9 B3 C2 B8 -38.6(3)
B4 B3 C2 B8 -100.2(3)
C1 B3 C2 B6 -28.7(3)
B9 B3 C2 B6 69.8(4)
B8 B3 C2 B6 108.5(3)
B4 B3 C2 B6 8.2(4)
C1 B3 C2 S2 103.3(3)
B9 B3 C2 S2 -158.2(3)
B8 B3 C2 S2 -119.6(3)
B4 B3 C2 S2 140.2(3)
B9 B3 C2 C1 98.5(3)
B8 B3 C2 C1 137.1(3)
B4 B3 C2 C1 36.9(3)
B9 B8 C2 B7 -100.9(3)
B12 B8 C2 B7 -38.1(3)
B3 B8 C2 B7 -139.9(3)
B7 B8 C2 B3 139.9(3)
B9 B8 C2 B3 39.0(3)
B12 B8 C2 B3 101.8(3)
B7 B8 C2 B6 37.1(3)
B9 B8 C2 B6 -63.8(4)
B12 B8 C2 B6 -1.0(4)
B3 B8 C2 B6 -102.8(3)
B7 B8 C2 S2 -106.1(3)
B9 B8 C2 S2 153.0(3)
B12 B8 C2 S2 -144.3(3)
B3 B8 C2 S2 114.0(3)
B7 B8 C2 C1 101.6(3)
B9 B8 C2 C1 0.7(4)
B12 B8 C2 C1 63.4(3)
B3 B8 C2 C1 -38.3(3)
C8 B6 C2 B7 -106.1(3)
C1 B6 C2 B7 134.9(3)
B5 B6 C2 B7 97.5(3)
B11 B6 C2 B7 36.2(3)
C8 B6 C2 B3 147.7(3)
C1 B6 C2 B3 28.6(3)
B5 B6 C2 B3 -8.8(4)
B11 B6 C2 B3 -70.1(3)
B7 B6 C2 B3 -106.2(3)
C8 B6 C2 B8 -142.4(3)
C1 B6 C2 B8 98.5(3)
B5 B6 C2 B8 61.1(3)
B11 B6 C2 B8 -0.2(4)
B7 B6 C2 B8 -36.3(3)
C8 B6 C2 S2 7.9(3)
C1 B6 C2 S2 -111.2(2)
B5 B6 C2 S2 -148.5(2)
B11 B6 C2 S2 150.1(2)
B7 B6 C2 S2 114.0(3)
C8 B6 C2 C1 119.0(3)
B5 B6 C2 C1 -37.4(2)
B11 B6 C2 C1 -98.7(3)
B7 B6 C2 C1 -134.9(3)
B4 C1 C2 B7 65.4(3)
B5 C1 C2 B7 -2.2(4)
B3 C1 C2 B7 106.5(3)
B6 C1 C2 B7 -42.4(3)
S1 C1 C2 B7 -146.4(3)
B4 C1 C2 B3 -41.0(3)
B5 C1 C2 B3 -108.6(3)
B6 C1 C2 B3 -148.8(3)
S1 C1 C2 B3 107.1(3)
B4 C1 C2 B8 -0.8(4)
B5 C1 C2 B8 -68.4(3)
B3 C1 C2 B8 40.2(3)
B6 C1 C2 B8 -108.6(3)
S1 C1 C2 B8 147.4(3)
B4 C1 C2 B6 107.8(3)
B5 C1 C2 B6 40.2(3)
B3 C1 C2 B6 148.8(3)
S1 C1 C2 B6 -104.0(3)
B4 C1 C2 S2 -156.6(2)
B5 C1 C2 S2 135.8(3)
B3 C1 C2 S2 -115.5(3)
B6 C1 C2 S2 95.6(3)
S1 C1 C2 S2 -8.4(3)
C8 C3 C4 C12 123.1(3)
S2 C3 C4 C12 4.7(4)
C8 C3 C4 C5 -2.8(3)
S2 C3 C4 C5 -121.2(3)
C12 C4 C5 C6 169.0(3)
C3 C4 C5 C6 -65.4(3)
C12 C4 C5 C9 -87.0(3)
C3 C4 C5 C9 38.6(3)
C6 C5 C9 C8 48.4(3)
C4 C5 C9 C8 -59.3(3)
C5 C9 C8 C7 -48.1(3)
C5 C9 C8 B6 174.3(3)
C5 C9 C8 C3 56.1(3)
C2 B6 C8 C7 135.2(3)
C1 B6 C8 C7 -156.2(3)
B5 B6 C8 C7 -79.6(5)
B11 B6 C8 C7 7.2(6)
B7 B6 C8 C7 74.0(4)
C2 B6 C8 C9 -95.0(4)
C1 B6 C8 C9 -26.3(5)
B5 B6 C8 C9 50.2(6)
B11 B6 C8 C9 137.0(4)
B7 B6 C8 C9 -156.2(3)
C2 B6 C8 C3 19.9(3)
C1 B6 C8 C3 88.5(4)
B5 B6 C8 C3 165.0(4)
B11 B6 C8 C3 -108.1(4)
B7 B6 C8 C3 -41.3(3)
C4 C3 C8 C7 68.2(3)
S2 C3 C8 C7 -166.2(2)
C4 C3 C8 C9 -33.4(3)
S2 C3 C8 C9 92.1(2)
C4 C3 C8 B6 -165.0(2)
S2 C3 C8 B6 -39.4(3)
C9 C8 C7 C6 32.5(4)
B6 C8 C7 C6 173.1(3)
C3 C8 C7 C6 -69.3(4)
C8 C7 C6 C5 -0.5(4)
C9 C5 C6 C7 -31.9(4)
C4 C5 C6 C7 72.2(4)
S1 C10 C11 C23 -0.2(6)
C3 C4 C12 O2 -101.1(4)
C5 C4 C12 O2 17.4(5)
C3 C4 C12 C13 79.5(4)
C5 C4 C12 C13 -161.9(3)
O2 C12 C13 C14 -10.8(6)
C4 C12 C13 C14 168.5(3)
O2 C12 C13 C17 177.4(4)
C4 C12 C13 C17 -3.2(6)
O2 C12 C13 Fe1 -96.4(4)
C4 C12 C13 Fe1 82.9(4)
C22 Fe1 C13 C14 168.6(5)
C17 Fe1 C13 C14 118.0(4)
C19 Fe1 C13 C14 -116.5(3)
C18 Fe1 C13 C14 -158.7(3)
C20 Fe1 C13 C14 -76.2(3)
C21 Fe1 C13 C14 -46.2(7)
C16 Fe1 C13 C14 80.6(3)
C15 Fe1 C13 C14 37.3(3)
C22 Fe1 C13 C17 50.6(6)
C19 Fe1 C13 C17 125.4(3)
C18 Fe1 C13 C17 83.3(3)
C14 Fe1 C13 C17 -118.0(4)
C20 Fe1 C13 C17 165.7(2)
C21 Fe1 C13 C17 -164.2(6)
C16 Fe1 C13 C17 -37.5(2)
C15 Fe1 C13 C17 -80.7(3)
C22 Fe1 C13 C12 -71.8(6)
C17 Fe1 C13 C12 -122.4(4)
C19 Fe1 C13 C12 3.0(4)
C18 Fe1 C13 C12 -39.2(4)
C14 Fe1 C13 C12 119.6(4)
C20 Fe1 C13 C12 43.3(4)
C21 Fe1 C13 C12 73.4(7)
C16 Fe1 C13 C12 -159.9(3)
C15 Fe1 C13 C12 156.9(4)
C17 C13 C14 C15 -0.1(5)
C12 C13 C14 C15 -173.3(4)
Fe1 C13 C14 C15 -59.4(3)
C17 C13 C14 Fe1 59.3(3)
C12 C13 C14 Fe1 -113.8(4)
C22 Fe1 C14 C15 -44.5(9)
C17 Fe1 C14 C15 80.7(3)
C19 Fe1 C14 C15 -158.0(3)
C13 Fe1 C14 C15 119.5(4)
C18 Fe1 C14 C15 168.3(4)
C20 Fe1 C14 C15 -116.2(3)
C21 Fe1 C14 C15 -76.0(4)
C16 Fe1 C14 C15 37.0(3)
C22 Fe1 C14 C13 -164.0(7)
C17 Fe1 C14 C13 -38.9(3)
C19 Fe1 C14 C13 82.5(3)
C18 Fe1 C14 C13 48.8(6)
C20 Fe1 C14 C13 124.3(3)
C21 Fe1 C14 C13 164.5(3)
C16 Fe1 C14 C13 -82.5(3)
C15 Fe1 C14 C13 -119.5(4)
C13 C14 C15 C16 -0.3(5)
Fe1 C14 C15 C16 -59.0(3)
C13 C14 C15 Fe1 58.7(3)
C22 Fe1 C15 C16 -75.1(4)
C17 Fe1 C15 C16 37.2(3)
C19 Fe1 C15 C16 170.0(4)
C13 Fe1 C15 C16 82.1(3)
C18 Fe1 C15 C16 -43.2(8)
C14 Fe1 C15 C16 120.0(4)
C20 Fe1 C15 C16 -157.4(3)
C21 Fe1 C15 C16 -116.3(4)
C22 Fe1 C15 C14 164.9(3)
C17 Fe1 C15 C14 -82.8(3)
C19 Fe1 C15 C14 50.0(6)
C13 Fe1 C15 C14 -38.0(3)
C18 Fe1 C15 C14 -163.2(6)
C20 Fe1 C15 C14 82.5(3)
C21 Fe1 C15 C14 123.7(3)
C16 Fe1 C15 C14 -120.0(4)
C14 C15 C16 C17 0.5(5)
Fe1 C15 C16 C17 -58.2(3)
C14 C15 C16 Fe1 58.7(3)
C22 Fe1 C16 C15 124.4(4)
C17 Fe1 C16 C15 -120.2(4)
C19 Fe1 C16 C15 -165.1(6)
C13 Fe1 C16 C15 -81.7(3)
C18 Fe1 C16 C15 165.6(3)
C14 Fe1 C16 C15 -37.3(3)
C20 Fe1 C16 C15 50.3(6)
C21 Fe1 C16 C15 81.9(4)
C22 Fe1 C16 C17 -115.4(3)
C19 Fe1 C16 C17 -44.9(8)
C13 Fe1 C16 C17 38.4(2)
C18 Fe1 C16 C17 -74.2(4)
C14 Fe1 C16 C17 82.9(3)
C20 Fe1 C16 C17 170.5(4)
C21 Fe1 C16 C17 -157.9(3)
C15 Fe1 C16 C17 120.2(4)
C15 C16 C17 C13 -0.6(5)
Fe1 C16 C17 C13 -59.4(3)
C15 C16 C17 Fe1 58.9(3)
C14 C13 C17 C16 0.4(5)
C12 C13 C17 C16 173.3(4)
Fe1 C13 C17 C16 60.2(3)
C14 C13 C17 Fe1 -59.8(3)
C12 C13 C17 Fe1 113.1(4)
C22 Fe1 C17 C16 82.9(4)
C19 Fe1 C17 C16 165.6(3)
C13 Fe1 C17 C16 -119.1(4)
C18 Fe1 C17 C16 125.4(3)
C14 Fe1 C17 C16 -80.6(3)
C20 Fe1 C17 C16 -165.2(6)
C21 Fe1 C17 C16 49.7(6)
C15 Fe1 C17 C16 -36.9(3)
C22 Fe1 C17 C13 -158.0(3)
C19 Fe1 C17 C13 -75.2(3)
C18 Fe1 C17 C13 -115.5(3)
C14 Fe1 C17 C13 38.5(2)
C20 Fe1 C17 C13 -46.1(7)
C21 Fe1 C17 C13 168.8(4)
C16 Fe1 C17 C13 119.1(4)
C15 Fe1 C17 C13 82.2(3)
C22 Fe1 C18 C19 -117.8(5)
C17 Fe1 C18 C19 126.5(3)
C13 Fe1 C18 C19 82.6(3)
C14 Fe1 C18 C19 47.6(6)
C20 Fe1 C18 C19 -37.2(3)
C21 Fe1 C18 C19 -79.9(3)
C16 Fe1 C18 C19 167.6(3)
C15 Fe1 C18 C19 -159.1(6)
C17 Fe1 C18 C22 -115.7(4)
C19 Fe1 C18 C22 117.8(5)
C13 Fe1 C18 C22 -159.6(4)
C14 Fe1 C18 C22 165.4(5)
C20 Fe1 C18 C22 80.6(4)
C21 Fe1 C18 C22 37.9(4)
C16 Fe1 C18 C22 -74.6(4)
C15 Fe1 C18 C22 -41.3(8)
C22 C18 C19 C20 0.7(5)
Fe1 C18 C19 C20 60.4(3)
C22 C18 C19 Fe1 -59.7(4)
C22 Fe1 C19 C20 -80.8(4)
C17 Fe1 C19 C20 167.8(3)
C13 Fe1 C19 C20 125.3(3)
C18 Fe1 C19 C20 -119.3(4)
C14 Fe1 C19 C20 81.8(4)
C21 Fe1 C19 C20 -36.7(3)
C16 Fe1 C19 C20 -157.2(6)
C15 Fe1 C19 C20 46.2(6)
C22 Fe1 C19 C18 38.5(3)
C17 Fe1 C19 C18 -72.9(3)
C13 Fe1 C19 C18 -115.4(3)
C14 Fe1 C19 C18 -158.9(3)
C20 Fe1 C19 C18 119.3(4)
C21 Fe1 C19 C18 82.6(4)
C16 Fe1 C19 C18 -37.9(8)
C15 Fe1 C19 C18 165.6(4)
C18 C19 C20 C21 -0.4(6)
Fe1 C19 C20 C21 59.7(4)
C18 C19 C20 Fe1 -60.1(3)
C22 Fe1 C20 C21 -38.2(3)
C17 Fe1 C20 C21 -157.4(6)
C19 Fe1 C20 C21 -119.8(5)
C13 Fe1 C20 C21 166.2(3)
C18 Fe1 C20 C21 -82.3(4)
C14 Fe1 C20 C21 123.7(3)
C16 Fe1 C20 C21 45.4(6)
C15 Fe1 C20 C21 80.8(4)
C22 Fe1 C20 C19 81.6(4)
C17 Fe1 C20 C19 -37.7(8)
C13 Fe1 C20 C19 -74.0(3)
C18 Fe1 C20 C19 37.5(3)
C14 Fe1 C20 C19 -116.5(3)
C21 Fe1 C20 C19 119.8(5)
C16 Fe1 C20 C19 165.2(4)
C15 Fe1 C20 C19 -159.4(3)
C19 C20 C21 C22 0.0(6)
Fe1 C20 C21 C22 59.2(4)
C19 C20 C21 Fe1 -59.3(3)
C22 Fe1 C21 C20 118.7(5)
C17 Fe1 C21 C20 165.5(4)
C19 Fe1 C21 C20 37.1(3)
C13 Fe1 C21 C20 -39.7(8)
C18 Fe1 C21 C20 80.7(4)
C14 Fe1 C21 C20 -75.4(4)
C16 Fe1 C21 C20 -159.3(3)
C15 Fe1 C21 C20 -117.0(3)
C17 Fe1 C21 C22 46.9(6)
C19 Fe1 C21 C22 -81.5(4)
C13 Fe1 C21 C22 -158.3(6)
C18 Fe1 C21 C22 -38.0(4)
C14 Fe1 C21 C22 166.0(4)
C20 Fe1 C21 C22 -118.7(5)
C16 Fe1 C21 C22 82.1(4)
C15 Fe1 C21 C22 124.4(4)
C20 C21 C22 C18 0.5(6)
Fe1 C21 C22 C18 60.5(4)
C20 C21 C22 Fe1 -60.1(4)
C19 C18 C22 C21 -0.7(6)
Fe1 C18 C22 C21 -60.7(4)
C19 C18 C22 Fe1 60.0(3)
C17 Fe1 C22 C21 -159.0(3)
C19 Fe1 C22 C21 80.5(4)
C13 Fe1 C22 C21 164.6(4)
C18 Fe1 C22 C21 118.6(5)
C14 Fe1 C22 C21 -41.0(10)
C20 Fe1 C22 C21 37.2(3)
C16 Fe1 C22 C21 -116.3(4)
C15 Fe1 C22 C21 -75.2(5)
C17 Fe1 C22 C18 82.4(4)
C19 Fe1 C22 C18 -38.1(3)
C13 Fe1 C22 C18 46.0(7)
C14 Fe1 C22 C18 -159.6(7)
C20 Fe1 C22 C18 -81.4(4)
C21 Fe1 C22 C18 -118.6(5)
C16 Fe1 C22 C18 125.2(4)
C15 Fe1 C22 C18 166.2(3)
C10 C11 C23 O1 7.7(6)
C10 C11 C23 C24 -171.8(4)
O1 C23 C24 C28 6.3(6)
C11 C23 C24 C28 -174.3(3)
O1 C23 C24 C25 179.6(3)
C11 C23 C24 C25 -0.9(5)
O1 C23 C24 Fe2 91.9(4)
C11 C23 C24 Fe2 -88.6(4)
C30 Fe2 C24 C28 135.6(3)
C29 Fe2 C24 C28 91.7(3)
C31 Fe2 C24 C28 174.2(3)
C33 Fe2 C24 C28 54.3(4)
C25 Fe2 C24 C28 -118.8(3)
C32 Fe2 C24 C28 -152(2)
C27 Fe2 C24 C28 -37.6(2)
C26 Fe2 C24 C28 -81.0(3)
C30 Fe2 C24 C25 -105.7(3)
C29 Fe2 C24 C25 -149.6(3)
C28 Fe2 C24 C25 118.8(3)
C31 Fe2 C24 C25 -67.0(3)
C33 Fe2 C24 C25 173.1(3)
C32 Fe2 C24 C25 -33(2)
C27 Fe2 C24 C25 81.1(3)
C26 Fe2 C24 C25 37.8(2)
C30 Fe2 C24 C23 16.7(4)
C29 Fe2 C24 C23 -27.2(4)
C28 Fe2 C24 C23 -118.9(4)
C31 Fe2 C24 C23 55.4(4)
C33 Fe2 C24 C23 -64.6(5)
C25 Fe2 C24 C23 122.4(4)
C32 Fe2 C24 C23 89(2)
C27 Fe2 C24 C23 -156.5(4)
C26 Fe2 C24 C23 160.1(4)
C28 C24 C25 C26 -0.2(4)
C23 C24 C25 C26 -174.4(3)
Fe2 C24 C25 C26 -59.8(3)
C28 C24 C25 Fe2 59.6(2)
C23 C24 C25 Fe2 -114.6(4)
C30 Fe2 C25 C26 -147.6(3)
C24 Fe2 C25 C26 118.4(4)
C29 Fe2 C25 C26 174.6(3)
C28 Fe2 C25 C26 80.3(3)
C31 Fe2 C25 C26 -103.8(3)
C33 Fe2 C25 C26 -23.9(18)
C32 Fe2 C25 C26 -65.0(4)
C27 Fe2 C25 C26 36.9(3)
C30 Fe2 C25 C24 94.0(3)
C29 Fe2 C25 C24 56.2(4)
C28 Fe2 C25 C24 -38.1(2)
C31 Fe2 C25 C24 137.9(2)
C33 Fe2 C25 C24 -142.3(16)
C32 Fe2 C25 C24 176.6(3)
C27 Fe2 C25 C24 -81.5(3)
C26 Fe2 C25 C24 -118.4(4)
C24 C25 C26 C27 -0.1(4)
Fe2 C25 C26 C27 -58.9(3)
C24 C25 C26 Fe2 58.8(2)
C30 Fe2 C26 C27 179.4(3)
C24 Fe2 C26 C27 81.3(3)
C29 Fe2 C26 C27 -36.7(14)
C28 Fe2 C26 C27 36.9(3)
C31 Fe2 C26 C27 -145.0(3)
C33 Fe2 C26 C27 -63.6(4)
C25 Fe2 C26 C27 120.1(4)
C32 Fe2 C26 C27 -103.1(3)
C30 Fe2 C26 C25 59.3(4)
C24 Fe2 C26 C25 -38.8(2)
C29 Fe2 C26 C25 -156.8(13)
C28 Fe2 C26 C25 -83.2(3)
C31 Fe2 C26 C25 94.9(3)
C33 Fe2 C26 C25 176.2(3)
C32 Fe2 C26 C25 136.7(3)
C27 Fe2 C26 C25 -120.1(4)
C25 C26 C27 C28 0.3(5)
Fe2 C26 C27 C28 -58.5(3)
C25 C26 C27 Fe2 58.8(3)
C30 Fe2 C27 C28 -56.5(17)
C24 Fe2 C27 C28 38.4(3)
C29 Fe2 C27 C28 -65.8(4)
C31 Fe2 C27 C28 -178.6(3)
C33 Fe2 C27 C28 -102.9(3)
C25 Fe2 C27 C28 83.3(3)
C32 Fe2 C27 C28 -146.0(3)
C26 Fe2 C27 C28 120.4(4)
C30 Fe2 C27 C26 -176.9(15)
C24 Fe2 C27 C26 -82.0(3)
C29 Fe2 C27 C26 173.8(3)
C28 Fe2 C27 C26 -120.4(4)
C31 Fe2 C27 C26 61.0(4)
C33 Fe2 C27 C26 136.7(3)
C25 Fe2 C27 C26 -37.1(2)
C32 Fe2 C27 C26 93.6(3)
C26 C27 C28 C24 -0.4(5)
Fe2 C27 C28 C24 -59.4(2)
C26 C27 C28 Fe2 59.0(3)
C25 C24 C28 C27 0.4(4)
C23 C24 C28 C27 174.8(3)
Fe2 C24 C28 C27 60.2(3)
C25 C24 C28 Fe2 -59.8(2)
C23 C24 C28 Fe2 114.6(3)
C30 Fe2 C28 C27 172.4(3)
C24 Fe2 C28 C27 -118.7(4)
C29 Fe2 C28 C27 135.5(3)
C31 Fe2 C28 C27 168(3)
C33 Fe2 C28 C27 92.6(3)
C25 Fe2 C28 C27 -80.3(3)
C32 Fe2 C28 C27 57.9(4)
C26 Fe2 C28 C27 -36.8(3)
C30 Fe2 C28 C24 -68.8(3)
C29 Fe2 C28 C24 -105.8(3)
C31 Fe2 C28 C24 -73(3)
C33 Fe2 C28 C24 -148.6(3)
C25 Fe2 C28 C24 38.4(2)
C32 Fe2 C28 C24 176.6(3)
C27 Fe2 C28 C24 118.7(4)
C26 Fe2 C28 C24 81.9(3)
C24 Fe2 C29 C30 95.4(3)
C28 Fe2 C29 C30 139.7(3)
C31 Fe2 C29 C30 -37.9(3)
C33 Fe2 C29 C30 -118.6(4)
C25 Fe2 C29 C30 58.0(4)
C32 Fe2 C29 C30 -80.3(3)
C27 Fe2 C29 C30 178.4(3)
C26 Fe2 C29 C30 -149.4(13)
C30 Fe2 C29 C33 118.6(4)
C24 Fe2 C29 C33 -145.9(3)
C28 Fe2 C29 C33 -101.7(3)
C31 Fe2 C29 C33 80.7(3)
C25 Fe2 C29 C33 176.7(3)
C32 Fe2 C29 C33 38.4(3)
C27 Fe2 C29 C33 -62.9(4)
C26 Fe2 C29 C33 -30.8(15)
C33 C29 C30 C31 0.8(5)
Fe2 C29 C30 C31 61.1(3)
C33 C29 C30 Fe2 -60.2(3)
C24 Fe2 C30 C31 139.0(3)
C29 Fe2 C30 C31 -118.2(4)
C28 Fe2 C30 C31 -179.6(3)
C33 Fe2 C30 C31 -80.5(3)
C25 Fe2 C30 C31 93.5(3)
C32 Fe2 C30 C31 -36.4(3)
C27 Fe2 C30 C31 -128.6(16)
C26 Fe2 C30 C31 54.9(5)
C24 Fe2 C30 C29 -102.8(3)
C28 Fe2 C30 C29 -61.4(4)
C31 Fe2 C30 C29 118.2(4)
C33 Fe2 C30 C29 37.7(3)
C25 Fe2 C30 C29 -148.4(3)
C32 Fe2 C30 C29 81.8(3)
C27 Fe2 C30 C29 -10.4(18)
C26 Fe2 C30 C29 173.1(3)
C29 C30 C31 C32 -0.7(5)
Fe2 C30 C31 C32 60.1(3)
C29 C30 C31 Fe2 -60.8(3)
C30 Fe2 C31 C32 -119.7(5)
C24 Fe2 C31 C32 176.1(3)
C29 Fe2 C31 C32 -81.6(4)
C28 Fe2 C31 C32 -115(3)
C33 Fe2 C31 C32 -37.9(3)
C25 Fe2 C31 C32 134.9(3)
C27 Fe2 C31 C32 52.0(5)
C26 Fe2 C31 C32 90.7(3)
C24 Fe2 C31 C30 -64.2(4)
C29 Fe2 C31 C30 38.1(3)
C28 Fe2 C31 C30 4(3)
C33 Fe2 C31 C30 81.8(3)
C25 Fe2 C31 C30 -105.4(3)
C32 Fe2 C31 C30 119.7(5)
C27 Fe2 C31 C30 171.7(3)
C26 Fe2 C31 C30 -149.6(3)
C30 C31 C32 C33 0.3(5)
Fe2 C31 C32 C33 59.4(3)
C30 C31 C32 Fe2 -59.1(3)
C30 Fe2 C32 C31 37.5(3)
C24 Fe2 C32 C31 -37(3)
C29 Fe2 C32 C31 81.3(3)
C28 Fe2 C32 C31 173.9(3)
C33 Fe2 C32 C31 119.4(5)
C25 Fe2 C32 C31 -67.5(4)
C27 Fe2 C32 C31 -149.4(3)
C26 Fe2 C32 C31 -106.2(3)
C30 Fe2 C32 C33 -81.9(4)
C24 Fe2 C32 C33 -156(2)
C29 Fe2 C32 C33 -38.0(3)
C28 Fe2 C32 C33 54.6(5)
C31 Fe2 C32 C33 -119.4(5)
C25 Fe2 C32 C33 173.2(3)
C27 Fe2 C32 C33 91.2(4)
C26 Fe2 C32 C33 134.5(3)
C30 C29 C33 C32 -0.6(5)
Fe2 C29 C33 C32 -60.3(3)
C30 C29 C33 Fe2 59.7(3)
C31 C32 C33 C29 0.2(6)
Fe2 C32 C33 C29 60.0(3)
C31 C32 C33 Fe2 -59.8(3)
C30 Fe2 C33 C29 -37.9(3)
C24 Fe2 C33 C29 59.0(4)
C28 Fe2 C33 C29 94.2(3)
C31 Fe2 C33 C29 -81.5(3)
C25 Fe2 C33 C29 -164.1(16)
C32 Fe2 C33 C29 -118.0(5)
C27 Fe2 C33 C29 137.2(3)
C26 Fe2 C33 C29 174.7(3)
C30 Fe2 C33 C32 80.1(4)
C24 Fe2 C33 C32 177.0(3)
C29 Fe2 C33 C32 118.0(5)
C28 Fe2 C33 C32 -147.8(3)
C31 Fe2 C33 C32 36.5(3)
C25 Fe2 C33 C32 -46.2(18)
C27 Fe2 C33 C32 -104.8(3)
C26 Fe2 C33 C32 -67.3(4)
C11 C10 S1 C1 178.6(3)
B4 C1 S1 C10 35.9(3)
B5 C1 S1 C10 113.2(3)
B3 C1 S1 C10 -40.3(3)
B6 C1 S1 C10 -174.2(2)
C2 C1 S1 C10 -107.5(2)
B7 C2 S2 C3 42.7(3)
B3 C2 S2 C3 -160.5(3)
B8 C2 S2 C3 118.4(3)
B6 C2 S2 C3 -27.0(2)
C1 C2 S2 C3 -91.0(2)
C4 C3 S2 C2 157.2(3)
C8 C3 S2 C2 40.1(2)
